data_4032359
loop_
_publ_author_name
'Korb, Marcus'
'Lehrich, Steve W.'
'Lang, Heinrich'

_publ_section_title
;
 Reactivity of Ferrocenyl Phosphates Bearing (Hetero-)Aromatics and
 [3]Ferrocenophanes toward Anionic Phospho-Fries Rearrangements
;
_journal_name_full 'The Journal of Organic Chemistry'
_journal_paper_doi 10.1021/acs.joc.7b00030
_journal_year 2017
_chemical_formula_moiety 'C20 H17 Fe2 O4 P'
_chemical_formula_sum 'C20 H17 Fe2 O4 P'
_chemical_formula_weight 464.01
_chemical_name_systematic
;
 ?
;
_space_group_crystal_system orthorhombic
_space_group_IT_number 43
_space_group_name_Hall 'F 2 -2d'
_space_group_name_H-M_alt 'F d d 2'
_symmetry_space_group_name_Hall 'F 2 -2d'
_symmetry_space_group_name_H-M 'F d d 2'
_atom_sites_solution_hydrogens geom
_audit_creation_method SHELXL-2013
_cell_angle_alpha 90
_cell_angle_beta 90
_cell_angle_gamma 90
_cell_formula_units_Z 16
_cell_length_a 37.5107(16)
_cell_length_b 29.4085(15)
_cell_length_c 6.2109(4)
_cell_measurement_reflns_used 1958
_cell_measurement_temperature 120.00(10)
_cell_measurement_theta_max 26.3020
_cell_measurement_theta_min 3.5370
_cell_volume 6851.5(6)
_computing_cell_refinement
;
CrysAlisPro, Agilent Technologies,
Version 1.171.37.35 (release 13-08-2014 CrysAlis171 .NET)
(compiled Aug 13 2014,18:06:01)
;
_computing_data_collection
;
CrysAlisPro, Agilent Technologies,
Version 1.171.37.35 (release 13-08-2014 CrysAlis171 .NET)
(compiled Aug 13 2014,18:06:01)
;
_computing_data_reduction
;
CrysAlisPro, Agilent Technologies,
Version 1.171.37.35 (release 13-08-2014 CrysAlis171 .NET)
(compiled Aug 13 2014,18:06:01)
;
_computing_structure_refinement 'SHELXL-2013 (Sheldrick, 2013)'
_computing_structure_solution 'SHELXS-2013 (Sheldrick, 2013)'
_diffrn_ambient_temperature 120.00(10)
_diffrn_measured_fraction_theta_full 0.996
_diffrn_measured_fraction_theta_max 0.996
_diffrn_measurement_device_type 'oxford gemini s'
_diffrn_measurement_method '\w scans'
_diffrn_radiation_type MoK\a
_diffrn_radiation_wavelength 0.71073
_diffrn_reflns_av_R_equivalents 0.0462
_diffrn_reflns_av_unetI/netI 0.0585
_diffrn_reflns_Laue_measured_fraction_full 0.996
_diffrn_reflns_Laue_measured_fraction_max 0.996
_diffrn_reflns_limit_h_max 44
_diffrn_reflns_limit_h_min -32
_diffrn_reflns_limit_k_max 34
_diffrn_reflns_limit_k_min -32
_diffrn_reflns_limit_l_max 5
_diffrn_reflns_limit_l_min -7
_diffrn_reflns_number 6036
_diffrn_reflns_point_group_measured_fraction_full 0.793
_diffrn_reflns_point_group_measured_fraction_max 0.793
_diffrn_reflns_theta_full 25.000
_diffrn_reflns_theta_max 25.000
_diffrn_reflns_theta_min 3.396
_diffrn_source 'Enhance (Mo) X-ray Source'
_diffrn_standards_decay_% 0
_diffrn_standards_interval_count 50
_diffrn_standards_interval_time 10
_diffrn_standards_number 2
_exptl_absorpt_coefficient_mu 1.812
_exptl_absorpt_correction_T_max 1.00000
_exptl_absorpt_correction_T_min 0.63392
_exptl_absorpt_correction_type multi-scan
_exptl_absorpt_process_details
;
CrysAlisPro, Agilent Technologies,
Version 1.171.37.35 (release 13-08-2014 CrysAlis171 .NET)
(compiled Aug 13 2014,18:06:01)
Empirical absorption correction using spherical harmonics,
 implemented in SCALE3 ABSPACK scaling algorithm.
;
_exptl_crystal_colour orange
_exptl_crystal_density_diffrn 1.799
_exptl_crystal_description block
_exptl_crystal_F_000 3776
_exptl_crystal_size_max 0.25
_exptl_crystal_size_mid 0.18
_exptl_crystal_size_min 0.15
_refine_diff_density_max 0.382
_refine_diff_density_min -0.326
_refine_diff_density_rms 0.075
_refine_ls_abs_structure_details
;
 Flack x determined using 619 quotients [(I+)-(I-)]/[(I+)+(I-)]
 (Parsons and Flack (2004), Acta Cryst. A60, s61).
;
_refine_ls_abs_structure_Flack -0.01(2)
_refine_ls_extinction_method none
_refine_ls_goodness_of_fit_ref 1.039
_refine_ls_hydrogen_treatment constr
_refine_ls_matrix_type full
_refine_ls_number_parameters 244
_refine_ls_number_reflns 2393
_refine_ls_number_restraints 1
_refine_ls_restrained_S_all 1.038
_refine_ls_R_factor_all 0.0400
_refine_ls_R_factor_gt 0.0316
_refine_ls_shift/su_max 0.002
_refine_ls_shift/su_mean 0.000
_refine_ls_structure_factor_coef Fsqd
_refine_ls_weighting_details 'w=1/[\s^2^(Fo^2^)+(0.0289P)^2^] where P=(Fo^2^+2Fc^2^)/3'
_refine_ls_weighting_scheme calc
_refine_ls_wR_factor_gt 0.0616
_refine_ls_wR_factor_ref 0.0640
_reflns_Friedel_coverage 0.445
_reflns_Friedel_fraction_full 0.544
_reflns_Friedel_fraction_max 0.544
_reflns_number_gt 2162
_reflns_number_total 2393
_reflns_threshold_expression 'I > 2\s(I)'
_cod_data_source_file jo7b00030_si_001.cif
_cod_data_source_block MK-445-A-F2
_cod_database_code 4032359
_shelx_space_group_comment
;
The symmetry employed for this shelxl refinement is uniquely defined
by the following loop, which should always be used as a source of
symmetry information in preference to the above space-group names.
They are only intended as comments.
;
_shelxl_version_number 2013-4

loop_
_space_group_symop_operation_xyz
'x, y, z'
'-x, -y, z'
'x+1/4, -y+1/4, z+1/4'
'-x+1/4, y+1/4, z+1/4'
'x, y+1/2, z+1/2'
'-x, -y+1/2, z+1/2'
'x+1/4, -y+3/4, z+3/4'
'-x+1/4, y+3/4, z+3/4'
'x+1/2, y, z+1/2'
'-x+1/2, -y, z+1/2'
'x+3/4, -y+1/4, z+3/4'
'-x+3/4, y+1/4, z+3/4'
'x+1/2, y+1/2, z'
'-x+1/2, -y+1/2, z'
'x+3/4, -y+3/4, z+1/4'
'-x+3/4, y+3/4, z+1/4'

loop_
_atom_site_label
_atom_site_type_symbol
_atom_site_fract_x
_atom_site_fract_y
_atom_site_fract_z
_atom_site_U_iso_or_equiv
_atom_site_adp_type
_atom_site_occupancy
_atom_site_site_symmetry_order
_atom_site_calc_flag
_atom_site_refinement_flags_posn
_atom_site_refinement_flags_adp
C1 C 1.16500(13) 0.80658(17) 1.0078(9) 0.0188(13) Uani 1 1 d . .
C2 C 1.16243(12) 0.82062(18) 1.2268(9) 0.0186(12) Uani 1 1 d . .
H2 H 1.1494 0.8450 1.2808 0.022 Uiso 1 1 calc R U
C3 C 1.18386(13) 0.78986(19) 1.3454(9) 0.0210(13) Uani 1 1 d . .
H3 H 1.1872 0.7905 1.4937 0.025 Uiso 1 1 calc R U
C4 C 1.19937(11) 0.75810(18) 1.2030(11) 0.0215(13) Uani 1 1 d . .
H4 H 1.2146 0.7345 1.2416 0.026 Uiso 1 1 calc R U
C5 C 1.18778(12) 0.76841(18) 0.9903(10) 0.0208(13) Uani 1 1 d . .
H5 H 1.1940 0.7531 0.8647 0.025 Uiso 1 1 calc R U
C6 C 1.09843(13) 0.75110(18) 1.0253(9) 0.0164(12) Uani 1 1 d . .
C7 C 1.09185(12) 0.76032(18) 1.2454(8) 0.0166(12) Uani 1 1 d . .
H7 H 1.0798 0.7853 1.3013 0.020 Uiso 1 1 calc R U
C8 C 1.10721(13) 0.72432(19) 1.3636(9) 0.0226(14) Uani 1 1 d . .
H8 H 1.1073 0.7218 1.5128 0.027 Uiso 1 1 calc R U
C9 C 1.12243(13) 0.69281(19) 1.2189(10) 0.0217(13) Uani 1 1 d . .
H9 H 1.1340 0.6660 1.2564 0.026 Uiso 1 1 calc R U
C10 C 1.11694(13) 0.70916(18) 1.0052(9) 0.0197(13) Uani 1 1 d . .
H10 H 1.1241 0.6952 0.8780 0.024 Uiso 1 1 calc R U
C11 C 1.06206(12) 0.88151(18) 1.0214(9) 0.0181(13) Uani 1 1 d . .
C12 C 1.04671(12) 0.91054(18) 0.8648(9) 0.0195(13) Uani 1 1 d . .
H12 H 1.0547 0.9154 0.7249 0.023 Uiso 1 1 calc R U
C13 C 1.01648(13) 0.93073(17) 0.9663(11) 0.0226(13) Uani 1 1 d . .
H13 H 1.0009 0.9513 0.9023 0.027 Uiso 1 1 calc R U
C14 C 1.01398(13) 0.91426(17) 1.1812(10) 0.0234(13) Uani 1 1 d . .
H14 H 0.9967 0.9223 1.2817 0.028 Uiso 1 1 calc R U
C15 C 1.04272(11) 0.88314(18) 1.2152(11) 0.0202(12) Uani 1 1 d . .
H15 H 1.0477 0.8671 1.3408 0.024 Uiso 1 1 calc R U
C16 C 1.00662(15) 0.8097(2) 0.7464(11) 0.0339(17) Uani 1 1 d . .
H16 H 1.0236 0.8015 0.6443 0.041 Uiso 1 1 calc R U
C17 C 0.97926(15) 0.8411(2) 0.7155(12) 0.0346(16) Uani 1 1 d . .
H17 H 0.9749 0.8571 0.5891 0.042 Uiso 1 1 calc R U
C18 C 0.95950(14) 0.8446(2) 0.9056(14) 0.0400(19) Uani 1 1 d . .
H18 H 0.9398 0.8631 0.9285 0.048 Uiso 1 1 calc R U
C19 C 0.97543(17) 0.8140(2) 1.0594(12) 0.0409(19) Uani 1 1 d . .
H19 H 0.9681 0.8092 1.2005 0.049 Uiso 1 1 calc R U
C20 C 1.00443(13) 0.79281(18) 0.9538(12) 0.0292(15) Uani 1 1 d . .
H20 H 1.0195 0.7711 1.0139 0.035 Uiso 1 1 calc R U
O1 O 1.14701(9) 0.82543(12) 0.8298(6) 0.0193(9) Uani 1 1 d . .
O2 O 1.08948(9) 0.77812(12) 0.8464(6) 0.0185(9) Uani 1 1 d . .
O3 O 1.09480(8) 0.85811(12) 1.0038(6) 0.0184(9) Uani 1 1 d . .
O4 O 1.09437(9) 0.84394(13) 0.5957(6) 0.0213(9) Uani 1 1 d . .
P3 P 1.10504(3) 0.82739(5) 0.8056(2) 0.0168(3) Uani 1 1 d . .
Fe1 Fe 1.14479(2) 0.75610(2) 1.17745(12) 0.01500(19) Uani 1 1 d . .
Fe2 Fe 1.01126(2) 0.86187(2) 0.96436(13) 0.0189(2) Uani 1 1 d . .

loop_
_atom_site_aniso_label
_atom_site_aniso_U_11
_atom_site_aniso_U_22
_atom_site_aniso_U_33
_atom_site_aniso_U_23
_atom_site_aniso_U_13
_atom_site_aniso_U_12
C1 0.017(3) 0.012(3) 0.027(3) 0.004(3) 0.000(2) -0.004(2)
C2 0.017(2) 0.017(3) 0.022(3) -0.006(3) 0.004(2) -0.005(2)
C3 0.012(2) 0.029(4) 0.022(3) -0.002(3) -0.003(2) -0.007(2)
C4 0.013(2) 0.022(3) 0.030(4) 0.006(3) -0.005(3) 0.000(2)
C5 0.018(2) 0.021(3) 0.024(3) 0.003(3) 0.004(2) 0.000(2)
C6 0.016(3) 0.015(3) 0.018(3) 0.003(3) -0.003(2) -0.004(2)
C7 0.015(2) 0.018(3) 0.017(3) -0.001(3) 0.001(2) -0.001(2)
C8 0.019(3) 0.032(4) 0.016(3) 0.008(3) -0.004(2) -0.009(3)
C9 0.023(3) 0.017(3) 0.025(3) 0.008(3) -0.002(3) -0.002(2)
C10 0.023(3) 0.014(3) 0.022(3) 0.003(3) -0.002(2) -0.003(2)
C11 0.012(2) 0.016(3) 0.027(3) 0.000(3) -0.005(2) 0.001(2)
C12 0.020(3) 0.016(3) 0.022(3) 0.000(3) 0.000(2) -0.004(2)
C13 0.021(3) 0.012(3) 0.035(4) -0.003(3) -0.013(3) 0.002(2)
C14 0.022(3) 0.019(3) 0.029(4) -0.012(3) -0.002(3) 0.003(2)
C15 0.022(2) 0.019(3) 0.020(3) 0.002(3) -0.001(3) 0.001(2)
C16 0.028(3) 0.030(4) 0.043(5) -0.019(4) 0.001(3) -0.011(3)
C17 0.034(3) 0.029(3) 0.041(4) -0.003(4) -0.022(3) -0.009(3)
C18 0.014(3) 0.024(4) 0.082(6) -0.014(4) -0.008(3) -0.005(3)
C19 0.041(4) 0.036(4) 0.046(5) -0.008(4) 0.011(3) -0.031(3)
C20 0.025(3) 0.015(3) 0.048(4) 0.001(4) -0.010(3) -0.007(2)
O1 0.0210(19) 0.017(2) 0.019(2) 0.0039(18) 0.0024(17) 0.0012(17)
O2 0.0209(18) 0.018(2) 0.017(2) 0.0017(18) -0.0048(16) -0.0017(16)
O3 0.0158(16) 0.019(2) 0.020(2) -0.0023(18) -0.0013(16) 0.0052(15)
O4 0.029(2) 0.018(2) 0.017(2) 0.0045(18) -0.0011(16) 0.0019(17)
P3 0.0192(7) 0.0145(8) 0.0165(8) 0.0020(7) -0.0002(6) 0.0014(6)
Fe1 0.0156(3) 0.0147(4) 0.0147(4) 0.0014(4) 0.0005(3) -0.0013(3)
Fe2 0.0175(4) 0.0142(4) 0.0250(5) -0.0013(4) -0.0054(4) -0.0016(3)

loop_
_atom_type_symbol
_atom_type_description
_atom_type_scat_dispersion_real
_atom_type_scat_dispersion_imag
_atom_type_scat_source
C C 0.0033 0.0016 'International Tables Vol C Tables 4.2.6.8 and 6.1.1.4'
H H 0.0000 0.0000 'International Tables Vol C Tables 4.2.6.8 and 6.1.1.4'
O O 0.0106 0.0060 'International Tables Vol C Tables 4.2.6.8 and 6.1.1.4'
P P 0.1023 0.0942 'International Tables Vol C Tables 4.2.6.8 and 6.1.1.4'
Fe Fe 0.3463 0.8444 'International Tables Vol C Tables 4.2.6.8 and 6.1.1.4'

loop_
_geom_angle_atom_site_label_1
_geom_angle_atom_site_label_2
_geom_angle_atom_site_label_3
_geom_angle
O1 C1 C5 122.8(5)
O1 C1 C2 127.1(4)
C5 C1 C2 110.1(5)
O1 C1 Fe1 122.1(3)
C5 C1 Fe1 71.1(3)
C2 C1 Fe1 71.5(3)
C3 C2 C1 105.8(5)
C3 C2 Fe1 70.5(3)
C1 C2 Fe1 66.9(3)
C4 C3 C2 109.3(5)
C4 C3 Fe1 69.9(3)
C2 C3 Fe1 68.9(3)
C3 C4 C5 108.3(5)
C3 C4 Fe1 69.9(3)
C5 C4 Fe1 68.3(3)
C1 C5 C4 106.4(5)
C1 C5 Fe1 67.4(3)
C4 C5 Fe1 70.8(3)
O2 C6 C7 127.8(5)
O2 C6 C10 122.5(5)
C7 C6 C10 109.7(5)
O2 C6 Fe1 122.9(3)
C7 C6 Fe1 71.3(3)
C10 C6 Fe1 71.2(3)
C8 C7 C6 106.7(5)
C8 C7 Fe1 70.3(3)
C6 C7 Fe1 67.5(3)
C7 C8 C9 109.1(5)
C7 C8 Fe1 69.2(3)
C9 C8 Fe1 70.2(3)
C8 C9 C10 108.2(5)
C8 C9 Fe1 69.5(3)
C10 C9 Fe1 68.8(3)
C6 C10 C9 106.3(5)
C6 C10 Fe1 67.4(3)
C9 C10 Fe1 70.4(3)
C15 C11 O3 122.1(5)
C15 C11 C12 110.9(5)
O3 C11 C12 126.5(5)
C15 C11 Fe2 71.0(3)
O3 C11 Fe2 131.8(4)
C12 C11 Fe2 70.7(3)
C11 C12 C13 105.7(5)
C11 C12 Fe2 68.6(3)
C13 C12 Fe2 69.0(3)
C14 C13 C12 109.0(5)
C14 C13 Fe2 70.2(3)
C12 C13 Fe2 70.1(3)
C13 C14 C15 107.9(5)
C13 C14 Fe2 69.1(3)
C15 C14 Fe2 69.7(3)
C11 C15 C14 106.5(5)
C11 C15 Fe2 68.7(3)
C14 C15 Fe2 69.5(3)
C20 C16 C17 108.8(6)
C20 C16 Fe2 70.1(4)
C17 C16 Fe2 70.0(4)
C16 C17 C18 108.8(6)
C16 C17 Fe2 70.3(3)
C18 C17 Fe2 69.6(4)
C17 C18 C19 107.2(5)
C17 C18 Fe2 70.4(3)
C19 C18 Fe2 69.0(3)
C20 C19 C18 106.6(6)
C20 C19 Fe2 70.3(3)
C18 C19 Fe2 69.5(3)
C16 C20 C19 108.6(5)
C16 C20 Fe2 70.5(3)
C19 C20 Fe2 69.2(3)
C1 O1 P3 124.4(3)
C6 O2 P3 123.8(3)
C11 O3 P3 123.5(3)
O4 P3 O3 116.3(2)
O4 P3 O2 110.5(2)
O3 P3 O2 108.1(2)
O4 P3 O1 111.9(2)
O3 P3 O1 100.92(19)
O2 P3 O1 108.5(2)
C1 Fe1 C6 97.9(2)
C1 Fe1 C5 41.5(2)
C6 Fe1 C5 116.0(2)
C1 Fe1 C2 41.6(2)
C6 Fe1 C2 115.2(2)
C5 Fe1 C2 70.1(2)
C1 Fe1 C7 116.1(2)
C6 Fe1 C7 41.2(2)
C5 Fe1 C7 152.6(2)
C2 Fe1 C7 103.3(2)
C1 Fe1 C10 115.3(2)
C6 Fe1 C10 41.4(2)
C5 Fe1 C10 103.2(2)
C2 Fe1 C10 151.6(2)
C7 Fe1 C10 69.5(2)
C1 Fe1 C8 155.4(2)
C6 Fe1 C8 68.4(2)
C5 Fe1 C8 162.8(2)
C2 Fe1 C8 124.4(2)
C7 Fe1 C8 40.4(2)
C10 Fe1 C8 68.5(2)
C1 Fe1 C4 68.7(2)
C6 Fe1 C4 155.8(2)
C5 Fe1 C4 40.9(2)
C2 Fe1 C4 68.7(2)
C7 Fe1 C4 162.8(2)
C10 Fe1 C4 124.9(2)
C8 Fe1 C4 130.9(2)
C1 Fe1 C3 68.5(2)
C6 Fe1 C3 154.5(2)
C5 Fe1 C3 68.7(2)
C2 Fe1 C3 40.6(2)
C7 Fe1 C3 124.2(2)
C10 Fe1 C3 163.9(2)
C8 Fe1 C3 115.1(2)
C4 Fe1 C3 40.2(2)
C1 Fe1 C9 154.8(2)
C6 Fe1 C9 68.6(2)
C5 Fe1 C9 124.0(2)
C2 Fe1 C9 163.4(2)
C7 Fe1 C9 68.4(2)
C10 Fe1 C9 40.8(2)
C8 Fe1 C9 40.2(2)
C4 Fe1 C9 115.0(2)
C3 Fe1 C9 131.6(2)
C11 Fe2 C19 140.3(3)
C11 Fe2 C13 67.9(2)
C19 Fe2 C13 138.6(3)
C11 Fe2 C18 177.9(2)
C19 Fe2 C18 41.4(3)
C13 Fe2 C18 109.9(2)
C11 Fe2 C20 114.0(2)
C19 Fe2 C20 40.6(2)
C13 Fe2 C20 177.8(2)
C18 Fe2 C20 68.2(2)
C11 Fe2 C14 67.9(2)
C19 Fe2 C14 111.3(3)
C13 Fe2 C14 40.8(3)
C18 Fe2 C14 110.7(2)
C20 Fe2 C14 140.6(3)
C11 Fe2 C12 40.7(2)
C19 Fe2 C12 179.0(3)
C13 Fe2 C12 40.9(2)
C18 Fe2 C12 137.5(3)
C20 Fe2 C12 139.8(2)
C14 Fe2 C12 68.9(2)
C11 Fe2 C17 140.2(3)
C19 Fe2 C17 68.0(3)
C13 Fe2 C17 110.9(2)
C18 Fe2 C17 40.0(3)
C20 Fe2 C17 66.9(3)
C14 Fe2 C17 138.5(2)
C12 Fe2 C17 111.1(3)
C11 Fe2 C15 40.4(2)
C19 Fe2 C15 111.8(3)
C13 Fe2 C15 68.7(2)
C18 Fe2 C15 139.4(3)
C20 Fe2 C15 113.5(2)
C14 Fe2 C15 40.81(19)
C12 Fe2 C15 69.1(2)
C17 Fe2 C15 179.2(2)
C11 Fe2 C16 114.1(2)
C19 Fe2 C16 67.6(3)
C13 Fe2 C16 139.1(3)
C18 Fe2 C16 67.4(3)
C20 Fe2 C16 39.4(3)
C14 Fe2 C16 178.0(2)
C12 Fe2 C16 112.2(2)
C17 Fe2 C16 39.7(2)
C15 Fe2 C16 141.0(2)

loop_
_geom_bond_atom_site_label_1
_geom_bond_atom_site_label_2
_geom_bond_distance
C1 O1 1.409(6)
C1 C5 1.415(7)
C1 C2 1.425(8)
C1 Fe1 1.972(5)
C2 C3 1.417(8)
C2 Fe1 2.033(5)
C3 C4 1.412(8)
C3 Fe1 2.055(5)
C4 C5 1.423(9)
C4 Fe1 2.054(4)
C5 Fe1 2.020(5)
C6 O2 1.406(6)
C6 C7 1.415(8)
C6 C10 1.421(7)
C6 Fe1 1.985(5)
C7 C8 1.411(7)
C7 Fe1 2.034(5)
C8 C9 1.411(8)
C8 Fe1 2.049(5)
C9 C10 1.427(8)
C9 Fe1 2.058(5)
C10 Fe1 2.035(5)
C11 C15 1.406(8)
C11 O3 1.412(6)
C11 C12 1.416(7)
C11 Fe2 2.022(5)
C12 C13 1.427(7)
C12 Fe2 2.049(5)
C13 C14 1.423(9)
C13 Fe2 2.035(5)
C14 C15 1.430(7)
C14 Fe2 2.049(5)
C15 Fe2 2.052(6)
C16 C20 1.383(9)
C16 C17 1.394(8)
C16 Fe2 2.053(6)
C17 C18 1.398(10)
C17 Fe2 2.050(6)
C18 C19 1.441(9)
C18 Fe2 2.040(5)
C19 C20 1.415(8)
C19 Fe2 2.033(6)
C20 Fe2 2.048(5)
O1 P3 1.583(3)
O2 P3 1.583(4)
O3 P3 1.574(4)
O4 P3 1.448(4)
